data_1551787
loop_
_publ_author_name
'MAURO, Antonio E.'
'NETTO, Adelino V. G.'
'MORO, Antonio C.'
'FERREIRA, Janaina G.'
'SANTOS, Regina H. A.'
'de ALMEIDA, Eduardo T.'

_publ_section_title
;
 Molecular and Crystal Structure of
 Di(\m-N,S-thiocyanato)-bis[(N,N-dimethylbenzylamine-C2,N)palladium(II)]
;
_journal_name_full 'X-ray Structure Analysis Online'
_journal_page_first 65
_journal_paper_doi 10.2116/xraystruct.25.65
_journal_volume 25
_journal_year 2009
_chemical_compound_source 'synthesis as described'
_chemical_formula_moiety 'C20 H24 N4 Pd2 S2'
_chemical_formula_sum 'C20 H24 N4 Pd2 S2'
_chemical_formula_weight 597.35
_chemical_name_systematic
;
 Di(m-N,S-thiocyanato)-bis[(N,N-dimethylbenzylamine-C^2^,N)palladium(II)]
;
_space_group_IT_number 14
_space_group_name_Hall '-P 2yn'
_space_group_name_H-M_alt 'P 1 21/n 1'
_symmetry_cell_setting monoclinic
_symmetry_Int_Tables_number 14
_symmetry_space_group_name_Hall '-P 2yn'
_symmetry_space_group_name_H-M 'P 1 21/n 1'
_atom_sites_solution_hydrogens geom
_atom_sites_solution_primary direct
_atom_sites_solution_secondary difmap
_audit_conform_dict_location ftp://ftp.iucr.org/pub/cif_core.dic
_audit_conform_dict_name cif_core.dic
_audit_conform_dict_version 2.3
_audit_creation_date 2008-12-02T16:59:51-00:00
_audit_creation_method 'WinGX routine CIF_UPDATE'
_cell_angle_alpha 90
_cell_angle_beta 117.034(14)
_cell_angle_gamma 90
_cell_formula_units_Z 2
_cell_length_a 9.5783(12)
_cell_length_b 12.323(2)
_cell_length_c 10.279(2)
_cell_measurement_reflns_used 25
_cell_measurement_temperature 566(2)
_cell_measurement_theta_max 17.97
_cell_measurement_theta_min 11.44
_cell_measurement_wavelength 0.71073
_cell_volume 1080.7(3)
_computing_cell_refinement 'CAD4 Express (Enraf Nonius, 1994)'
_computing_data_collection 'CAD4 Express (Enraf Nonius, 1994)'
_computing_data_reduction 'XCAD4 (Harms & Wocadlo, 1995)'
_computing_molecular_graphics 'Ortep-3 for Windows (Farrugia, 1997)'
_computing_publication_material 'WinGX publication routines (Farrugia, 1999)'
_computing_structure_refinement 'SHELXL-97 (Sheldrick, 1997)'
_computing_structure_solution 'SIR2004 (Burla <i>et al.</i>, 2005)'
_diffrn_ambient_temperature 566(2)
_diffrn_detector 'scintillation LiI'
_diffrn_detector_dtime 1.195
_diffrn_measured_fraction_theta_full 0.997
_diffrn_measured_fraction_theta_max 0.997
_diffrn_measurement_device '\k-geometry diffractometer'
_diffrn_measurement_device_type 'Enraf Nonius TurboCAD4'
_diffrn_measurement_method 'non-profiled omega scans'
_diffrn_orient_matrix_type
;
  x-axis points to radiation source
  the matrix is specified in reciprocal space
;
_diffrn_orient_matrix_UB_11 -0.089285
_diffrn_orient_matrix_UB_12 0.018917
_diffrn_orient_matrix_UB_13 0.020827
_diffrn_orient_matrix_UB_21 -0.051827
_diffrn_orient_matrix_UB_22 -0.070404
_diffrn_orient_matrix_UB_23 -0.043623
_diffrn_orient_matrix_UB_31 0.055299
_diffrn_orient_matrix_UB_32 -0.035338
_diffrn_orient_matrix_UB_33 0.097753
_diffrn_radiation_monochromator graphite
_diffrn_radiation_probe x-ray
_diffrn_radiation_type MoK\a
_diffrn_radiation_wavelength 0.71073
_diffrn_reflns_av_R_equivalents 0.0576
_diffrn_reflns_av_unetI/netI 0.1159
_diffrn_reflns_limit_h_max 12
_diffrn_reflns_limit_h_min -13
_diffrn_reflns_limit_k_max 0
_diffrn_reflns_limit_k_min -17
_diffrn_reflns_limit_l_max 14
_diffrn_reflns_limit_l_min 0
_diffrn_reflns_number 3313
_diffrn_reflns_theta_full 30.03
_diffrn_reflns_theta_max 30.03
_diffrn_reflns_theta_min 3.31
_diffrn_source 'Enraf Nonius FR590'
_diffrn_standards_decay_% 0
_diffrn_standards_interval_time 120
_diffrn_standards_number 3
_exptl_absorpt_coefficient_mu 1.871
_exptl_absorpt_correction_T_max 0.7485
_exptl_absorpt_correction_T_min 0.723
_exptl_absorpt_correction_type psi-scan
_exptl_absorpt_process_details
;
North A.C.T., Phillips D.C. & Mathews F.S. (1968) Acta. Cryst. A24, 351
        Number of psi-scan sets used was   7
        Theta correction was applied.
        Averaged transmission function was used.
        Fourier smoothing - Window value   2
;
_exptl_crystal_colour orange
_exptl_crystal_density_diffrn 1.836
_exptl_crystal_density_method 'not measured'
_exptl_crystal_description prism
_exptl_crystal_F_000 592
_exptl_crystal_size_max 0.2
_exptl_crystal_size_mid 0.15
_exptl_crystal_size_min 0.15
_refine_diff_density_max 0.711
_refine_diff_density_min -0.731
_refine_diff_density_rms 0.167
_refine_ls_extinction_method none
_refine_ls_goodness_of_fit_ref 0.944
_refine_ls_hydrogen_treatment constr
_refine_ls_matrix_type full
_refine_ls_number_parameters 129
_refine_ls_number_reflns 3150
_refine_ls_number_restraints 0
_refine_ls_restrained_S_all 0.944
_refine_ls_R_factor_all 0.1292
_refine_ls_R_factor_gt 0.0477
_refine_ls_shift/su_max 0.001
_refine_ls_shift/su_mean 0
_refine_ls_structure_factor_coef Fsqd
_refine_ls_weighting_details 'calc w=1/[\s^2^(Fo^2^)+(0.0466P)^2^+0.0000P] where P=(Fo^2^+2Fc^2^)/3'
_refine_ls_weighting_scheme calc
_refine_ls_wR_factor_gt 0.0941
_refine_ls_wR_factor_ref 0.1167
_reflns_number_gt 1782
_reflns_number_total 3150
_reflns_threshold_expression >2sigma(I)
_cod_data_source_file 25_65_1.cif
_cod_data_source_block pdn3
_cod_database_code 1551787

loop_
_symmetry_equiv_pos_as_xyz
'x, y, z'
'-x+1/2, y+1/2, -z+1/2'
'-x, -y, -z'
'x-1/2, -y-1/2, z-1/2'

loop_
_atom_site_label
_atom_site_type_symbol
_atom_site_fract_x
_atom_site_fract_y
_atom_site_fract_z
_atom_site_U_iso_or_equiv
_atom_site_adp_type
_atom_site_occupancy
_atom_site_symmetry_multiplicity
_atom_site_calc_flag
_atom_site_refinement_flags
Pd Pd 0.94821(5) 0.08600(4) 0.72616(5) 0.02844(13) Uani 1 1 d .
S S 0.7872(2) -0.05052(14) 0.57804(18) 0.0393(4) Uani 1 1 d .
C C 0.8558(7) -0.0720(5) 0.4586(7) 0.0343(14) Uani 1 1 d .
N N 0.9043(6) -0.0854(5) 0.3752(6) 0.0420(13) Uani 1 1 d .
N1 N 1.0809(6) 0.2002(4) 0.8862(5) 0.0315(11) Uani 1 1 d .
C1 C 0.8117(7) 0.0955(5) 0.8241(6) 0.0313(13) Uani 1 1 d .
C2 C 0.6555(7) 0.0720(5) 0.7723(7) 0.0348(14) Uani 1 1 d .
H2 H 0.6002 0.0455 0.6777 0.042 Uiso 1 1 calc R
C3 C 0.5773(8) 0.0862(6) 0.8560(8) 0.0485(16) Uani 1 1 d .
H3 H 0.4713 0.0696 0.8176 0.058 Uiso 1 1 calc R
C4 C 0.6567(10) 0.1247(6) 0.9947(9) 0.058(2) Uani 1 1 d .
H4 H 0.6054 0.1328 1.0522 0.069 Uiso 1 1 calc R
C5 C 0.8127(9) 0.1519(6) 1.0502(7) 0.0500(18) Uani 1 1 d .
H5 H 0.8667 0.1779 1.1452 0.06 Uiso 1 1 calc R
C6 C 0.8889(8) 0.1404(5) 0.9649(7) 0.0374(14) Uani 1 1 d .
C7 C 1.0599(8) 0.1695(5) 1.0169(6) 0.0379(15) Uani 1 1 d .
H7A H 1.0888 0.2297 1.085 0.045 Uiso 1 1 calc R
H7B H 1.126 0.108 1.0662 0.045 Uiso 1 1 calc R
C8 C 1.0173(8) 0.3107(5) 0.8363(7) 0.0372(15) Uani 1 1 d .
H8A H 1.0784 0.3627 0.9097 0.056 Uiso 1 1 calc R
H8B H 0.9104 0.3137 0.8198 0.056 Uiso 1 1 calc R
H8C H 1.022 0.3271 0.7471 0.056 Uiso 1 1 calc R
C9 C 1.2502(7) 0.1994(6) 0.9261(7) 0.0485(18) Uani 1 1 d .
H9A H 1.2653 0.2263 0.8457 0.073 Uiso 1 1 calc R
H9B H 1.2895 0.1265 0.9484 0.073 Uiso 1 1 calc R
H9C H 1.3056 0.2448 1.0099 0.073 Uiso 1 1 calc R

loop_
_atom_site_aniso_label
_atom_site_aniso_U_11
_atom_site_aniso_U_22
_atom_site_aniso_U_33
_atom_site_aniso_U_23
_atom_site_aniso_U_13
_atom_site_aniso_U_12
Pd 0.0309(2) 0.0330(2) 0.0230(2) -0.0043(2) 0.01365(16) -0.0012(2)
S 0.0430(9) 0.0460(9) 0.0376(9) -0.0141(7) 0.0258(8) -0.0141(7)
C 0.033(3) 0.037(4) 0.034(3) -0.009(3) 0.016(3) -0.014(3)
N 0.040(3) 0.056(3) 0.037(3) -0.018(3) 0.023(2) -0.016(3)
N1 0.036(3) 0.034(3) 0.027(3) -0.005(2) 0.016(2) 0.001(2)
C1 0.039(3) 0.026(3) 0.037(3) 0.006(3) 0.024(3) 0.007(3)
C2 0.038(3) 0.038(4) 0.029(3) -0.003(3) 0.016(3) 0.001(3)
C3 0.045(4) 0.056(4) 0.052(4) -0.002(4) 0.028(3) 0.000(4)
C4 0.074(6) 0.063(5) 0.064(5) -0.003(4) 0.055(5) 0.007(4)
C5 0.061(5) 0.066(5) 0.033(4) -0.006(3) 0.030(4) 0.002(4)
C6 0.046(4) 0.038(4) 0.031(3) 0.001(3) 0.020(3) 0.002(3)
C7 0.051(4) 0.038(4) 0.019(3) -0.005(3) 0.012(3) -0.002(3)
C8 0.045(4) 0.034(3) 0.029(3) -0.002(3) 0.013(3) -0.001(3)
C9 0.031(3) 0.067(5) 0.040(4) -0.021(4) 0.009(3) -0.008(3)

loop_
_atom_type_symbol
_atom_type_description
_atom_type_scat_dispersion_real
_atom_type_scat_dispersion_imag
_atom_type_scat_source
C C 0.0033 0.0016 'International Tables Vol C Tables 4.2.6.8 and 6.1.1.4'
H H 0 0 'International Tables Vol C Tables 4.2.6.8 and 6.1.1.4'
N N 0.0061 0.0033 'International Tables Vol C Tables 4.2.6.8 and 6.1.1.4'
S S 0.1246 0.1234 'International Tables Vol C Tables 4.2.6.8 and 6.1.1.4'
Pd Pd -0.9988 1.0072 'International Tables Vol C Tables 4.2.6.8 and 6.1.1.4'

loop_
_geom_angle_atom_site_label_1
_geom_angle_atom_site_label_2
_geom_angle_atom_site_label_3
_geom_angle
_geom_angle_site_symmetry_1
_geom_angle_site_symmetry_3
C1 Pd N1 82.3(2) . .
C1 Pd N 176.7(2) . 3_756
N1 Pd N 94.98(19) . 3_756
C1 Pd S 88.91(19) . .
N1 Pd S 170.13(14) . .
N Pd S 93.90(15) 3_756 .
C S Pd 103.5(2) . .
N C S 179.1(6) . .
C N Pd 162.5(5) . 3_756
C9 N1 C8 109.1(5) . .
C9 N1 C7 109.1(5) . .
C8 N1 C7 109.9(5) . .
C9 N1 Pd 114.2(4) . .
C8 N1 Pd 109.7(4) . .
C7 N1 Pd 104.7(4) . .
C2 C1 C6 116.9(5) . .
C2 C1 Pd 130.2(5) . .
C6 C1 Pd 112.8(4) . .
C1 C2 C3 122.3(6) . .
C1 C2 H2 118.8 . .
C3 C2 H2 118.8 . .
C4 C3 C2 119.5(6) . .
C4 C3 H3 120.2 . .
C2 C3 H3 120.2 . .
C3 C4 C5 120.3(6) . .
C3 C4 H4 119.9 . .
C5 C4 H4 119.9 . .
C4 C5 C6 120.0(7) . .
C4 C5 H5 120 . .
C6 C5 H5 120 . .
C5 C6 C1 120.8(6) . .
C5 C6 C7 123.4(6) . .
C1 C6 C7 115.7(5) . .
N1 C7 C6 108.0(5) . .
N1 C7 H7A 110.1 . .
C6 C7 H7A 110.1 . .
N1 C7 H7B 110.1 . .
C6 C7 H7B 110.1 . .
H7A C7 H7B 108.4 . .
N1 C8 H8A 109.5 . .
N1 C8 H8B 109.5 . .
H8A C8 H8B 109.5 . .
N1 C8 H8C 109.5 . .
H8A C8 H8C 109.5 . .
H8B C8 H8C 109.5 . .
N1 C9 H9A 109.5 . .
N1 C9 H9B 109.5 . .
H9A C9 H9B 109.5 . .
N1 C9 H9C 109.5 . .
H9A C9 H9C 109.5 . .
H9B C9 H9C 109.5 . .

loop_
_geom_bond_atom_site_label_1
_geom_bond_atom_site_label_2
_geom_bond_distance
_geom_bond_site_symmetry_2
Pd C1 1.983(5) .
Pd N1 2.098(5) .
Pd N 2.103(5) 3_756
Pd S 2.3219(17) .
S C 1.656(6) .
C N 1.157(7) .
N Pd 2.103(5) 3_756
N1 C9 1.481(8) .
N1 C8 1.485(7) .
N1 C7 1.495(7) .
C1 C2 1.372(8) .
C1 C6 1.406(8) .
C2 C3 1.385(8) .
C2 H2 0.93 .
C3 C4 1.360(10) .
C3 H3 0.93 .
C4 C5 1.376(11) .
C4 H4 0.93 .
C5 C6 1.379(8) .
C5 H5 0.93 .
C6 C7 1.517(9) .
C7 H7A 0.97 .
C7 H7B 0.97 .
C8 H8A 0.96 .
C8 H8B 0.96 .
C8 H8C 0.96 .
C9 H9A 0.96 .
C9 H9B 0.96 .
C9 H9C 0.96 .

loop_
_geom_hbond_atom_site_label_D
_geom_hbond_atom_site_label_H
_geom_hbond_atom_site_label_A
_geom_hbond_distance_DH
_geom_hbond_distance_HA
_geom_hbond_distance_DA
_geom_hbond_angle_DHA
C2 H2 S 0.9300 2.7100 3.186(7) 113.00
